data_4085726
loop_
_publ_author_name
'Li, Jiancheng'
'Li, Yan'
'Purushothaman, Indu'
'De, Susmita'
'Li, Bin'
'Zhu, Hongping'
'Parameswaran, Pattiyil'
'Ye, Qingsong'
'Liu, Weiping'

_publ_section_title
;
 Fine Tuning of the Substituents on the N-Geminal Phosphorus/Silicon-Based
 Lewis Pairs for the Synthesis ofZ-Type Silyliminophosphoranylalkenes
;
_journal_issue 17
_journal_name_full Organometallics
_journal_page_first 4209
_journal_paper_doi 10.1021/om501288t
_journal_volume 34
_journal_year 2015
_chemical_formula_sum 'C27 H27 Cl3 N O4 P Si'
_chemical_formula_weight 594.91
_chemical_name_systematic
; 
 ? 
;
_space_group_IT_number 14
_symmetry_cell_setting monoclinic
_symmetry_space_group_name_Hall '-P 2ybc'
_symmetry_space_group_name_H-M 'P 1 21/c 1'
_atom_sites_solution_hydrogens geom
_atom_sites_solution_primary direct
_atom_sites_solution_secondary difmap
_audit_creation_method SHELXL-97
_cell_angle_alpha 90.00
_cell_angle_beta 101.459(4)
_cell_angle_gamma 90.00
_cell_formula_units_Z 4
_cell_length_a 12.5180(5)
_cell_length_b 13.0742(6)
_cell_length_c 17.5520(7)
_cell_measurement_reflns_used 2570
_cell_measurement_temperature 173(2)
_cell_measurement_theta_max 25.9960
_cell_measurement_theta_min 3.5100
_cell_volume 2815.4(2)
_computing_cell_refinement CrysAlisPro
_computing_data_collection CrysAlisPro
_computing_data_reduction CrysAlisPro
_computing_molecular_graphics 'Bruker SHELXTL'
_computing_publication_material 'Bruker SHELXTL'
_computing_structure_refinement 'SHELXL-97 (Sheldrick, 1997)'
_computing_structure_solution 'SHELXS-97 (Sheldrick, 1990)'
_diffrn_ambient_temperature 173(2)
_diffrn_detector_area_resol_mean 16.1093
_diffrn_measured_fraction_theta_full 0.998
_diffrn_measured_fraction_theta_max 0.998
_diffrn_measurement_device_type 'Xcalibur, Sapphire3, Gemini ultra'
_diffrn_measurement_method 'phi and omega scans'
_diffrn_radiation_monochromator graphite
_diffrn_radiation_source 'Enhanced (Mo) X-ray Source'
_diffrn_radiation_type MoK\a
_diffrn_radiation_wavelength 0.71073
_diffrn_reflns_av_R_equivalents 0.0520
_diffrn_reflns_av_sigmaI/netI 0.0822
_diffrn_reflns_limit_h_max 15
_diffrn_reflns_limit_h_min -15
_diffrn_reflns_limit_k_max 16
_diffrn_reflns_limit_k_min -7
_diffrn_reflns_limit_l_max 21
_diffrn_reflns_limit_l_min -21
_diffrn_reflns_number 11733
_diffrn_reflns_theta_full 26.00
_diffrn_reflns_theta_max 26.00
_diffrn_reflns_theta_min 3.12
_exptl_absorpt_coefficient_mu 0.459
_exptl_absorpt_correction_T_max 0.8746
_exptl_absorpt_correction_T_min 0.8377
_exptl_absorpt_correction_type multi-scan
_exptl_absorpt_process_details empirical
_exptl_crystal_colour colorless
_exptl_crystal_density_diffrn 1.404
_exptl_crystal_density_meas ?
_exptl_crystal_density_method 'not measured'
_exptl_crystal_description block
_exptl_crystal_F_000 1232
_exptl_crystal_size_max 0.40
_exptl_crystal_size_mid 0.30
_exptl_crystal_size_min 0.30
_refine_diff_density_max 0.374
_refine_diff_density_min -0.351
_refine_diff_density_rms 0.073
_refine_ls_extinction_method none
_refine_ls_goodness_of_fit_ref 1.013
_refine_ls_hydrogen_treatment 'refined in a riding mode to the carrier atom'
_refine_ls_matrix_type full
_refine_ls_number_parameters 339
_refine_ls_number_reflns 5510
_refine_ls_number_restraints 0
_refine_ls_restrained_S_all 1.013
_refine_ls_R_factor_all 0.0729
_refine_ls_R_factor_gt 0.0507
_refine_ls_shift/su_max 0.002
_refine_ls_shift/su_mean 0.000
_refine_ls_structure_factor_coef Fsqd
_refine_ls_weighting_details 'calc w=1/[\s^2^(Fo^2^)+(0.0351P)^2^+0.0000P] where P=(Fo^2^+2Fc^2^)/3'
_refine_ls_weighting_scheme calc
_refine_ls_wR_factor_gt 0.0967
_refine_ls_wR_factor_ref 0.1061
_reflns_number_gt 4188
_reflns_number_total 5510
_reflns_threshold_expression >2sigma(I)
_cod_data_source_file om501288t_si_003.cif
_cod_data_source_block compound_5a
_cod_depositor_comments
;
The following automatic conversions were performed:

'_symmetry_cell_setting' value 'Monoclinic' changed to 'monoclinic'
according to
/usr/data/users/saulius/crontab/automatic-downloads/rss-feeds/ACS/lib/dictionaries/cif_core.dic
dictionary named 'cif_core.dic' version 2.4.2 from 2011-04-26.

'_exptl_crystal_density_meas' value 'not measured' was changed to '?'
- the value is perceived as not measured.

Automatic conversion script
Id: cif_fix_values 3271 2015-04-21 07:52:19Z andrius 

 Adding full bibliography for 4085726--4085732.cif.
;
_cod_original_sg_symbol_H-M P2(1)/c
_cod_database_code 4085726

loop_
_symmetry_equiv_pos_as_xyz
'x, y, z'
'-x, y+1/2, -z+1/2'
'-x, -y, -z'
'x, -y-1/2, z-1/2'

loop_
_atom_site_label
_atom_site_type_symbol
_atom_site_fract_x
_atom_site_fract_y
_atom_site_fract_z
_atom_site_U_iso_or_equiv
_atom_site_adp_type
_atom_site_occupancy
_atom_site_symmetry_multiplicity
_atom_site_calc_flag
_atom_site_refinement_flags
P1 P 0.79864(5) 0.58901(6) 0.19734(4) 0.01689(17) Uani 1 1 d .
Si1 Si 0.66760(6) 0.46315(6) 0.28668(4) 0.01884(19) Uani 1 1 d .
Cl1 Cl 0.67613(6) 0.49113(6) 0.41019(4) 0.0313(2) Uani 1 1 d .
Cl2 Cl 0.68784(6) 0.30493(6) 0.31161(4) 0.0306(2) Uani 1 1 d .
Cl3 Cl 0.50495(5) 0.51316(6) 0.25853(4) 0.02839(19) Uani 1 1 d .
O1 O 0.79334(16) 0.54582(18) 0.02817(11) 0.0347(5) Uani 1 1 d .
O2 O 0.65597(16) 0.43249(17) 0.01203(11) 0.0346(5) Uani 1 1 d .
O3 O 0.50225(16) 0.34937(18) 0.11431(13) 0.0420(6) Uani 1 1 d .
O4 O 0.66260(16) 0.26760(16) 0.12468(11) 0.0320(5) Uani 1 1 d .
N1 N 0.76986(16) 0.55857(17) 0.28333(11) 0.0168(5) Uani 1 1 d .
C1 C 0.72645(19) 0.4904(2) 0.13837(14) 0.0166(6) Uani 1 1 d .
C2 C 0.6668(2) 0.4320(2) 0.17673(15) 0.0179(6) Uani 1 1 d .
C3 C 0.7302(2) 0.4925(2) 0.05363(15) 0.0217(6) Uani 1 1 d .
C4 C 0.5995(2) 0.3471(2) 0.13506(16) 0.0235(7) Uani 1 1 d .
C5 C 0.6505(3) 0.4328(3) -0.07165(16) 0.0410(9) Uani 1 1 d .
H5A H 0.5940 0.3850 -0.0966 0.062 Uiso 1 1 calc R
H5B H 0.7211 0.4119 -0.0826 0.062 Uiso 1 1 calc R
H5C H 0.6328 0.5018 -0.0921 0.062 Uiso 1 1 calc R
C6 C 0.6065(3) 0.1813(3) 0.0835(2) 0.0540(10) Uani 1 1 d .
H6A H 0.6597 0.1293 0.0760 0.081 Uiso 1 1 calc R
H6B H 0.5656 0.2039 0.0328 0.081 Uiso 1 1 calc R
H6C H 0.5559 0.1523 0.1138 0.081 Uiso 1 1 calc R
C11 C 0.8431(2) 0.6085(2) 0.34895(14) 0.0182(6) Uani 1 1 d .
C12 C 0.8190(2) 0.7046(2) 0.37490(15) 0.0225(7) Uani 1 1 d .
C13 C 0.8980(2) 0.7547(2) 0.42963(16) 0.0277(7) Uani 1 1 d .
H13A H 0.8820 0.8205 0.4476 0.033 Uiso 1 1 calc R
C14 C 0.9987(2) 0.7113(3) 0.45836(16) 0.0305(8) Uani 1 1 d .
C15 C 1.0168(2) 0.6125(2) 0.43621(15) 0.0280(7) Uani 1 1 d .
H15A H 1.0834 0.5799 0.4588 0.034 Uiso 1 1 calc R
C16 C 0.9407(2) 0.5586(2) 0.38163(15) 0.0213(6) Uani 1 1 d .
C17 C 0.7087(2) 0.7553(2) 0.35035(18) 0.0331(8) Uani 1 1 d .
H17A H 0.6528 0.7028 0.3347 0.050 Uiso 1 1 calc R
H17B H 0.7102 0.8013 0.3065 0.050 Uiso 1 1 calc R
H17C H 0.6918 0.7946 0.3940 0.050 Uiso 1 1 calc R
C18 C 1.0855(3) 0.7713(3) 0.51343(19) 0.0495(10) Uani 1 1 d .
H18A H 1.1542 0.7331 0.5225 0.074 Uiso 1 1 calc R
H18B H 1.0622 0.7816 0.5630 0.074 Uiso 1 1 calc R
H18C H 1.0961 0.8379 0.4903 0.074 Uiso 1 1 calc R
C19 C 0.9658(2) 0.4507(2) 0.36101(17) 0.0310(7) Uani 1 1 d .
H19A H 0.8976 0.4134 0.3431 0.047 Uiso 1 1 calc R
H19B H 1.0084 0.4167 0.4069 0.047 Uiso 1 1 calc R
H19C H 1.0080 0.4519 0.3195 0.047 Uiso 1 1 calc R
C21 C 0.9433(2) 0.5872(2) 0.20077(15) 0.0197(6) Uani 1 1 d .
C22 C 0.9915(2) 0.5040(2) 0.17178(17) 0.0297(7) Uani 1 1 d .
H22A H 0.9480 0.4511 0.1445 0.036 Uiso 1 1 calc R
C23 C 1.1046(2) 0.4996(3) 0.18337(19) 0.0402(9) Uani 1 1 d .
H23A H 1.1387 0.4436 0.1633 0.048 Uiso 1 1 calc R
C24 C 1.1673(2) 0.5760(3) 0.22387(18) 0.0393(9) Uani 1 1 d .
H24A H 1.2445 0.5713 0.2326 0.047 Uiso 1 1 calc R
C25 C 1.1197(2) 0.6587(3) 0.25182(17) 0.0340(8) Uani 1 1 d .
H25A H 1.1638 0.7113 0.2792 0.041 Uiso 1 1 calc R
C26 C 1.0072(2) 0.6655(2) 0.24007(15) 0.0257(7) Uani 1 1 d .
H26A H 0.9738 0.7231 0.2586 0.031 Uiso 1 1 calc R
C27 C 0.7421(2) 0.7082(2) 0.15795(15) 0.0193(6) Uani 1 1 d .
C28 C 0.7980(2) 0.7723(2) 0.11679(17) 0.0287(7) Uani 1 1 d .
H28A H 0.8719 0.7582 0.1150 0.034 Uiso 1 1 calc R
C29 C 0.7467(2) 0.8568(3) 0.07827(19) 0.0400(9) Uani 1 1 d .
H29A H 0.7854 0.9008 0.0502 0.048 Uiso 1 1 calc R
C30 C 0.6393(2) 0.8769(3) 0.08066(18) 0.0350(8) Uani 1 1 d .
H30A H 0.6042 0.9352 0.0546 0.042 Uiso 1 1 calc R
C31 C 0.5826(2) 0.8127(2) 0.12079(16) 0.0295(7) Uani 1 1 d .
H31A H 0.5086 0.8270 0.1223 0.035 Uiso 1 1 calc R
C32 C 0.6326(2) 0.7282(2) 0.15864(16) 0.0266(7) Uani 1 1 d .
H32A H 0.5927 0.6834 0.1852 0.032 Uiso 1 1 calc R

loop_
_atom_site_aniso_label
_atom_site_aniso_U_11
_atom_site_aniso_U_22
_atom_site_aniso_U_33
_atom_site_aniso_U_23
_atom_site_aniso_U_13
_atom_site_aniso_U_12
P1 0.0159(3) 0.0180(4) 0.0170(4) -0.0001(3) 0.0040(3) -0.0024(3)
Si1 0.0185(4) 0.0196(4) 0.0188(4) 0.0010(4) 0.0048(3) -0.0005(3)
Cl1 0.0378(4) 0.0380(5) 0.0202(4) -0.0024(3) 0.0109(3) -0.0103(4)
Cl2 0.0406(4) 0.0231(4) 0.0297(4) 0.0066(3) 0.0109(3) 0.0040(4)
Cl3 0.0200(3) 0.0350(5) 0.0316(4) 0.0013(4) 0.0084(3) 0.0034(3)
O1 0.0372(12) 0.0458(15) 0.0231(11) 0.0038(11) 0.0105(9) -0.0148(11)
O2 0.0405(12) 0.0431(14) 0.0171(10) -0.0028(11) -0.0013(9) -0.0170(11)
O3 0.0237(11) 0.0469(16) 0.0548(14) -0.0157(13) 0.0060(10) -0.0126(11)
O4 0.0425(12) 0.0203(12) 0.0300(11) -0.0066(10) -0.0007(9) -0.0002(10)
N1 0.0165(11) 0.0197(13) 0.0138(11) -0.0004(10) 0.0019(9) 0.0002(10)
C1 0.0161(13) 0.0187(15) 0.0145(13) 0.0008(12) 0.0019(10) -0.0013(12)
C2 0.0151(12) 0.0165(15) 0.0214(14) -0.0009(12) 0.0019(11) 0.0042(12)
C3 0.0245(14) 0.0220(16) 0.0182(14) -0.0011(13) 0.0033(12) 0.0012(14)
C4 0.0261(16) 0.0247(17) 0.0202(14) 0.0000(14) 0.0058(12) -0.0051(14)
C5 0.060(2) 0.044(2) 0.0156(15) -0.0035(16) -0.0009(14) -0.0090(19)
C6 0.081(3) 0.0216(19) 0.057(2) -0.0175(19) 0.008(2) -0.0092(19)
C11 0.0184(13) 0.0228(16) 0.0142(13) 0.0001(12) 0.0048(11) -0.0042(13)
C12 0.0252(15) 0.0249(17) 0.0190(14) -0.0027(13) 0.0083(12) -0.0008(14)
C13 0.0377(17) 0.0225(17) 0.0239(16) -0.0035(14) 0.0083(13) -0.0054(15)
C14 0.0354(17) 0.037(2) 0.0175(15) -0.0001(15) 0.0011(13) -0.0115(16)
C15 0.0233(15) 0.037(2) 0.0203(15) 0.0055(15) -0.0028(12) -0.0013(15)
C16 0.0226(14) 0.0266(17) 0.0147(13) 0.0021(13) 0.0036(11) 0.0008(13)
C17 0.0306(16) 0.0281(18) 0.0409(19) -0.0076(16) 0.0080(14) 0.0051(15)
C18 0.050(2) 0.051(2) 0.039(2) -0.0007(19) -0.0111(16) -0.0236(19)
C19 0.0300(16) 0.0320(19) 0.0285(16) 0.0048(15) -0.0003(13) 0.0074(15)
C21 0.0178(13) 0.0234(16) 0.0185(14) 0.0025(13) 0.0050(11) -0.0017(13)
C22 0.0239(15) 0.0351(19) 0.0302(16) -0.0065(16) 0.0058(12) 0.0001(15)
C23 0.0273(17) 0.053(2) 0.043(2) -0.0044(19) 0.0135(15) 0.0122(18)
C24 0.0167(15) 0.063(3) 0.0388(19) 0.0014(19) 0.0077(14) 0.0001(17)
C25 0.0216(15) 0.053(2) 0.0268(16) 0.0005(17) 0.0025(13) -0.0141(16)
C26 0.0222(14) 0.0341(19) 0.0214(14) 0.0013(14) 0.0059(12) -0.0058(14)
C27 0.0206(13) 0.0187(15) 0.0179(14) 0.0018(13) 0.0022(11) 0.0003(13)
C28 0.0230(15) 0.0290(18) 0.0335(17) 0.0103(15) 0.0039(13) -0.0008(14)
C29 0.0330(18) 0.038(2) 0.047(2) 0.0207(18) 0.0050(15) -0.0074(17)
C30 0.0360(18) 0.0262(18) 0.0396(19) 0.0096(16) -0.0004(14) 0.0045(16)
C31 0.0262(15) 0.0337(19) 0.0286(17) 0.0025(15) 0.0052(13) 0.0074(15)
C32 0.0242(15) 0.0286(18) 0.0277(16) 0.0042(14) 0.0070(12) -0.0060(14)

loop_
_atom_type_symbol
_atom_type_description
_atom_type_scat_dispersion_real
_atom_type_scat_dispersion_imag
_atom_type_scat_source
C C 0.0033 0.0016 'International Tables Vol C Tables 4.2.6.8 and 6.1.1.4'
H H 0.0000 0.0000 'International Tables Vol C Tables 4.2.6.8 and 6.1.1.4'
N N 0.0061 0.0033 'International Tables Vol C Tables 4.2.6.8 and 6.1.1.4'
Si Si 0.0817 0.0704 'International Tables Vol C Tables 4.2.6.8 and 6.1.1.4'
P P 0.1023 0.0942 'International Tables Vol C Tables 4.2.6.8 and 6.1.1.4'
Cl Cl 0.1484 0.1585 'International Tables Vol C Tables 4.2.6.8 and 6.1.1.4'
O O 0.0106 0.0060 'International Tables Vol C Tables 4.2.6.8 and 6.1.1.4'

loop_
_geom_angle_atom_site_label_1
_geom_angle_atom_site_label_2
_geom_angle_atom_site_label_3
_geom_angle
N1 P1 C1 100.20(12)
N1 P1 C27 114.62(12)
C1 P1 C27 106.78(12)
N1 P1 C21 111.30(11)
C1 P1 C21 113.59(13)
C27 P1 C21 110.03(13)
N1 Si1 C2 88.65(11)
N1 Si1 Cl3 116.07(8)
C2 Si1 Cl3 91.02(8)
N1 Si1 Cl2 128.89(8)
C2 Si1 Cl2 88.72(9)
Cl3 Si1 Cl2 115.01(5)
N1 Si1 Cl1 91.24(7)
C2 Si1 Cl1 176.66(9)
Cl3 Si1 Cl1 92.03(4)
Cl2 Si1 Cl1 88.75(4)
C3 O2 C5 116.3(2)
C4 O4 C6 115.6(2)
C11 N1 P1 112.87(16)
C11 N1 Si1 128.19(17)
P1 N1 Si1 118.60(12)
C2 C1 C3 129.8(2)
C2 C1 P1 112.92(19)
C3 C1 P1 116.8(2)
C1 C2 C4 119.6(2)
C1 C2 Si1 118.7(2)
C4 C2 Si1 121.72(19)
O1 C3 O2 125.5(3)
O1 C3 C1 122.1(3)
O2 C3 C1 112.4(2)
O3 C4 O4 124.6(3)
O3 C4 C2 124.7(3)
O4 C4 C2 110.6(2)
O2 C5 H5A 109.5
O2 C5 H5B 109.5
H5A C5 H5B 109.5
O2 C5 H5C 109.5
H5A C5 H5C 109.5
H5B C5 H5C 109.5
O4 C6 H6A 109.5
O4 C6 H6B 109.5
H6A C6 H6B 109.5
O4 C6 H6C 109.5
H6A C6 H6C 109.5
H6B C6 H6C 109.5
C12 C11 C16 121.0(3)
C12 C11 N1 120.9(2)
C16 C11 N1 118.0(2)
C11 C12 C13 118.6(3)
C11 C12 C17 123.2(3)
C13 C12 C17 118.1(3)
C14 C13 C12 121.8(3)
C14 C13 H13A 119.1
C12 C13 H13A 119.1
C15 C14 C13 118.0(3)
C15 C14 C18 121.7(3)
C13 C14 C18 120.3(3)
C14 C15 C16 122.4(3)
C14 C15 H15A 118.8
C16 C15 H15A 118.8
C15 C16 C11 117.7(3)
C15 C16 C19 119.3(3)
C11 C16 C19 123.0(3)
C12 C17 H17A 109.5
C12 C17 H17B 109.5
H17A C17 H17B 109.5
C12 C17 H17C 109.5
H17A C17 H17C 109.5
H17B C17 H17C 109.5
C14 C18 H18A 109.5
C14 C18 H18B 109.5
H18A C18 H18B 109.5
C14 C18 H18C 109.5
H18A C18 H18C 109.5
H18B C18 H18C 109.5
C16 C19 H19A 109.5
C16 C19 H19B 109.5
H19A C19 H19B 109.5
C16 C19 H19C 109.5
H19A C19 H19C 109.5
H19B C19 H19C 109.5
C22 C21 C26 120.5(2)
C22 C21 P1 120.4(2)
C26 C21 P1 118.7(2)
C21 C22 C23 118.9(3)
C21 C22 H22A 120.5
C23 C22 H22A 120.5
C24 C23 C22 120.3(3)
C24 C23 H23A 119.9
C22 C23 H23A 119.9
C25 C24 C23 120.9(3)
C25 C24 H24A 119.6
C23 C24 H24A 119.6
C24 C25 C26 119.9(3)
C24 C25 H25A 120.1
C26 C25 H25A 120.1
C25 C26 C21 119.5(3)
C25 C26 H26A 120.2
C21 C26 H26A 120.2
C28 C27 C32 119.3(3)
C28 C27 P1 121.7(2)
C32 C27 P1 118.2(2)
C27 C28 C29 120.3(3)
C27 C28 H28A 119.8
C29 C28 H28A 119.8
C30 C29 C28 119.9(3)
C30 C29 H29A 120.1
C28 C29 H29A 120.1
C31 C30 C29 120.2(3)
C31 C30 H30A 119.9
C29 C30 H30A 119.9
C32 C31 C30 120.3(3)
C32 C31 H31A 119.8
C30 C31 H31A 119.8
C31 C32 C27 120.0(3)
C31 C32 H32A 120.0
C27 C32 H32A 120.0

loop_
_geom_bond_atom_site_label_1
_geom_bond_atom_site_label_2
_geom_bond_distance
P1 N1 1.668(2)
P1 C1 1.783(3)
P1 C27 1.792(3)
P1 C21 1.799(3)
Si1 N1 1.797(2)
Si1 C2 1.970(3)
Si1 Cl3 2.1018(10)
Si1 Cl2 2.1191(11)
Si1 Cl1 2.1800(10)
O1 C3 1.204(3)
O2 C3 1.321(3)
O2 C5 1.457(3)
O3 C4 1.200(3)
O4 C4 1.340(3)
O4 C6 1.444(4)
N1 C11 1.474(3)
C1 C2 1.339(4)
C1 C3 1.498(4)
C2 C4 1.494(4)
C5 H5A 0.9800
C5 H5B 0.9800
C5 H5C 0.9800
C6 H6A 0.9800
C6 H6B 0.9800
C6 H6C 0.9800
C11 C12 1.390(4)
C11 C16 1.402(4)
C12 C13 1.397(4)
C12 C17 1.515(4)
C13 C14 1.383(4)
C13 H13A 0.9500
C14 C15 1.381(4)
C14 C18 1.521(4)
C15 C16 1.400(4)
C15 H15A 0.9500
C16 C19 1.505(4)
C17 H17A 0.9800
C17 H17B 0.9800
C17 H17C 0.9800
C18 H18A 0.9800
C18 H18B 0.9800
C18 H18C 0.9800
C19 H19A 0.9800
C19 H19B 0.9800
C19 H19C 0.9800
C21 C22 1.388(4)
C21 C26 1.395(4)
C22 C23 1.391(4)
C22 H22A 0.9500
C23 C24 1.377(5)
C23 H23A 0.9500
C24 C25 1.372(5)
C24 H24A 0.9500
C25 C26 1.385(4)
C25 H25A 0.9500
C26 H26A 0.9500
C27 C28 1.384(4)
C27 C32 1.398(4)
C28 C29 1.385(4)
C28 H28A 0.9500
C29 C30 1.379(4)
C29 H29A 0.9500
C30 C31 1.379(4)
C30 H30A 0.9500
C31 C32 1.374(4)
C31 H31A 0.9500
C32 H32A 0.9500
